data_2229935
loop_
_publ_author_name
'Neuba, Adam'
'Fl\"orke, Ulrich'
'Henkel, Gerald'

_publ_section_title
;
 2-[2-(Benzylsulfanyl)phenyl]-1,1,3,3-tetramethylguanidine
;
_journal_coeditor_code BT5518
_journal_issue 5
_journal_name_full 'Acta Crystallographica Section E'
_journal_page_first o1202
_journal_page_last o1203
_journal_paper_doi 10.1107/S1600536811014577
_journal_volume 67
_journal_year 2011
_chemical_formula_iupac 'C18 H23 N3 S'
_chemical_formula_moiety 'C18 H23 N3 S'
_chemical_formula_sum 'C18 H23 N3 S'
_chemical_formula_weight 313.45
_chemical_name_systematic
;
2-[2-(Benzylsulfanyl)phenyl]-1,1,3,3-tetramethylguanidine
;
_space_group_IT_number 14
_symmetry_cell_setting monoclinic
_symmetry_space_group_name_Hall '-P 2ybc'
_symmetry_space_group_name_H-M 'P 1 21/c 1'
_atom_sites_solution_hydrogens difmap
_atom_sites_solution_primary direct
_atom_sites_solution_secondary difmap
_audit_creation_method SHELXL97
_cell_angle_alpha 90.00
_cell_angle_beta 106.959(5)
_cell_angle_gamma 90.00
_cell_formula_units_Z 4
_cell_length_a 7.869(2)
_cell_length_b 26.850(7)
_cell_length_c 8.314(2)
_cell_measurement_reflns_used 842
_cell_measurement_temperature 120(2)
_cell_measurement_theta_max 27.72
_cell_measurement_theta_min 2.66
_cell_volume 1680.2(7)
_computing_cell_refinement 'SAINT (Bruker, 2002)'
_computing_data_collection 'SMART (Bruker, 2002)'
_computing_data_reduction 'SAINT (Bruker, 2002)'
_computing_molecular_graphics 'SHELXTL (Sheldrick, 2008)'
_computing_publication_material
;
SHELXTL (Sheldrick, 2008) and local programs
;
_computing_structure_refinement 'SHELXTL (Sheldrick, 2008)'
_computing_structure_solution 'SHELXTL (Sheldrick, 2008)'
_diffrn_ambient_temperature 120(2)
_diffrn_measured_fraction_theta_full 0.996
_diffrn_measured_fraction_theta_max 0.996
_diffrn_measurement_device_type 'Bruker SMART APEX'
_diffrn_measurement_method '\f and \w'
_diffrn_radiation_monochromator graphite
_diffrn_radiation_source 'sealed tube'
_diffrn_radiation_type MoK\a
_diffrn_radiation_wavelength 0.71073
_diffrn_reflns_av_R_equivalents 0.0663
_diffrn_reflns_av_sigmaI/netI 0.0654
_diffrn_reflns_limit_h_max 9
_diffrn_reflns_limit_h_min -10
_diffrn_reflns_limit_k_max 35
_diffrn_reflns_limit_k_min -35
_diffrn_reflns_limit_l_max 10
_diffrn_reflns_limit_l_min -10
_diffrn_reflns_number 14278
_diffrn_reflns_theta_full 27.88
_diffrn_reflns_theta_max 27.88
_diffrn_reflns_theta_min 1.52
_exptl_absorpt_coefficient_mu 0.193
_exptl_absorpt_correction_T_max 0.9461
_exptl_absorpt_correction_T_min 0.9232
_exptl_absorpt_correction_type multi-scan
_exptl_absorpt_process_details '(SADABS; Sheldrick, 2004)'
_exptl_crystal_colour colourless
_exptl_crystal_density_diffrn 1.239
_exptl_crystal_density_method 'not measured'
_exptl_crystal_description block
_exptl_crystal_F_000 672
_exptl_crystal_size_max 0.42
_exptl_crystal_size_mid 0.33
_exptl_crystal_size_min 0.29
_refine_diff_density_max 0.244
_refine_diff_density_min -0.341
_refine_ls_extinction_method none
_refine_ls_goodness_of_fit_ref 0.922
_refine_ls_hydrogen_treatment constr
_refine_ls_matrix_type full
_refine_ls_number_parameters 203
_refine_ls_number_reflns 3988
_refine_ls_number_restraints 0
_refine_ls_restrained_S_all 0.922
_refine_ls_R_factor_all 0.0656
_refine_ls_R_factor_gt 0.0414
_refine_ls_shift/su_max 0.001
_refine_ls_shift/su_mean 0.000
_refine_ls_structure_factor_coef Fsqd
_refine_ls_weighting_details 'calc w = 1/[\s^2^(Fo^2^)+(0.0443P)^2^] where P=(Fo^2^+2Fc^2^)/3'
_refine_ls_weighting_scheme calc
_refine_ls_wR_factor_gt 0.0847
_refine_ls_wR_factor_ref 0.0912
_reflns_number_gt 2816
_reflns_number_total 3988
_reflns_threshold_expression I>2\s(I)
_cod_data_source_file bt5518.cif
_cod_data_source_block I
_cod_original_cell_volume 1680.2(8)
_cod_original_sg_symbol_H-M 'P 21/c'
_cod_database_code 2229935
_cod_database_fobs_code 2229935

loop_
_symmetry_equiv_pos_as_xyz
'x, y, z'
'-x, y+1/2, -z+1/2'
'-x, -y, -z'
'x, -y-1/2, z-1/2'

loop_
_atom_site_type_symbol
_atom_site_label
_atom_site_fract_x
_atom_site_fract_y
_atom_site_fract_z
_atom_site_U_iso_or_equiv
_atom_site_adp_type
_atom_site_calc_flag
_atom_site_refinement_flags
_atom_site_occupancy
_atom_site_disorder_assembly
_atom_site_disorder_group
S S1 0.48274(6) 0.392868(13) 0.76377(5) 0.02350(11) Uani d . 1 . .
N N1 0.64141(18) 0.33140(4) 0.56770(16) 0.0214(3) Uani d . 1 . .
N N2 0.93294(17) 0.29594(4) 0.63993(16) 0.0232(3) Uani d . 1 . .
N N3 0.68294(18) 0.24922(4) 0.50838(17) 0.0239(3) Uani d . 1 . .
C C1 0.7516(2) 0.29479(5) 0.57258(18) 0.0203(3) Uani d . 1 . .
C C2 1.0512(2) 0.27118(7) 0.5595(2) 0.0362(4) Uani d . 1 . .
H H2A 0.9806 0.2524 0.4615 0.054 Uiso calc R 1 . .
H H2B 1.1294 0.2483 0.6395 0.054 Uiso calc R 1 . .
H H2C 1.1231 0.2961 0.5232 0.054 Uiso calc R 1 . .
C C3 1.0191(2) 0.33296(6) 0.7646(2) 0.0291(4) Uani d . 1 . .
H H3A 1.0587 0.3609 0.7089 0.044 Uiso calc R 1 . .
H H3B 1.1220 0.3179 0.8466 0.044 Uiso calc R 1 . .
H H3C 0.9349 0.3450 0.8225 0.044 Uiso calc R 1 . .
C C4 0.4983(2) 0.24676(6) 0.4081(2) 0.0311(4) Uani d . 1 . .
H H4A 0.4223 0.2445 0.4825 0.047 Uiso calc R 1 . .
H H4B 0.4800 0.2173 0.3354 0.047 Uiso calc R 1 . .
H H4C 0.4678 0.2768 0.3385 0.047 Uiso calc R 1 . .
C C5 0.7491(2) 0.20329(5) 0.5999(2) 0.0309(4) Uani d . 1 . .
H H5A 0.8732 0.2079 0.6666 0.046 Uiso calc R 1 . .
H H5B 0.7414 0.1760 0.5196 0.046 Uiso calc R 1 . .
H H5C 0.6772 0.1952 0.6746 0.046 Uiso calc R 1 . .
C C6 0.6947(2) 0.38116(5) 0.56372(19) 0.0192(3) Uani d . 1 . .
C C7 0.7988(2) 0.39792(5) 0.4653(2) 0.0233(3) Uani d . 1 . .
H H7A 0.8470 0.3744 0.4052 0.028 Uiso calc R 1 . .
C C8 0.8338(2) 0.44823(6) 0.4527(2) 0.0252(4) Uani d . 1 . .
H H8A 0.9042 0.4589 0.3838 0.030 Uiso calc R 1 . .
C C9 0.7656(2) 0.48271(5) 0.5412(2) 0.0236(3) Uani d . 1 . .
H H9A 0.7905 0.5171 0.5343 0.028 Uiso calc R 1 . .
C C10 0.6610(2) 0.46705(5) 0.63978(19) 0.0220(3) Uani d . 1 . .
H H10A 0.6153 0.4908 0.7009 0.026 Uiso calc R 1 . .
C C11 0.6223(2) 0.41684(5) 0.65010(18) 0.0192(3) Uani d . 1 . .
C C12 0.4411(2) 0.44748(5) 0.8758(2) 0.0243(4) Uani d . 1 . .
H H12A 0.5549 0.4615 0.9463 0.029 Uiso calc R 1 . .
H H12B 0.3797 0.4733 0.7947 0.029 Uiso calc R 1 . .
C C13 0.3272(2) 0.43232(5) 0.98479(19) 0.0210(3) Uani d . 1 . .
C C14 0.4001(2) 0.40508(6) 1.1318(2) 0.0274(4) Uani d . 1 . .
H H14A 0.5226 0.3966 1.1635 0.033 Uiso calc R 1 . .
C C15 0.2967(3) 0.39029(6) 1.2317(2) 0.0317(4) Uani d . 1 . .
H H15A 0.3480 0.3719 1.3316 0.038 Uiso calc R 1 . .
C C16 0.1184(3) 0.40237(6) 1.1860(2) 0.0332(4) Uani d . 1 . .
H H16A 0.0467 0.3919 1.2539 0.040 Uiso calc R 1 . .
C C17 0.0442(2) 0.42969(6) 1.0417(2) 0.0329(4) Uani d . 1 . .
H H17A -0.0781 0.4384 1.0113 0.039 Uiso calc R 1 . .
C C18 0.1484(2) 0.44444(6) 0.9414(2) 0.0266(4) Uani d . 1 . .
H H18A 0.0967 0.4630 0.8420 0.032 Uiso calc R 1 . .

loop_
_atom_site_aniso_label
_atom_site_aniso_U_11
_atom_site_aniso_U_22
_atom_site_aniso_U_33
_atom_site_aniso_U_12
_atom_site_aniso_U_13
_atom_site_aniso_U_23
S1 0.0297(2) 0.01664(17) 0.0296(2) -0.00079(16) 0.01715(18) -0.00202(15)
N1 0.0224(7) 0.0167(6) 0.0277(7) -0.0022(5) 0.0116(6) -0.0044(5)
N2 0.0206(7) 0.0215(6) 0.0263(7) -0.0002(5) 0.0047(6) -0.0055(5)
N3 0.0234(7) 0.0164(6) 0.0296(7) -0.0001(5) 0.0043(6) -0.0045(5)
C1 0.0237(9) 0.0187(7) 0.0199(8) -0.0011(6) 0.0089(7) -0.0020(6)
C2 0.0267(10) 0.0419(10) 0.0414(11) 0.0044(8) 0.0121(9) -0.0069(8)
C3 0.0288(10) 0.0255(8) 0.0281(9) -0.0054(7) 0.0008(8) -0.0025(7)
C4 0.0253(10) 0.0251(8) 0.0400(10) -0.0031(7) 0.0049(8) -0.0076(7)
C5 0.0350(10) 0.0193(7) 0.0367(10) 0.0001(7) 0.0076(9) -0.0016(7)
C6 0.0175(8) 0.0181(7) 0.0219(8) -0.0009(6) 0.0058(7) -0.0018(6)
C7 0.0221(9) 0.0230(8) 0.0277(8) 0.0002(6) 0.0119(7) -0.0037(6)
C8 0.0228(9) 0.0273(8) 0.0279(9) -0.0026(7) 0.0111(7) 0.0035(7)
C9 0.0242(9) 0.0168(7) 0.0289(9) -0.0020(6) 0.0061(7) 0.0020(6)
C10 0.0228(9) 0.0173(7) 0.0252(8) 0.0013(6) 0.0059(7) -0.0012(6)
C11 0.0182(8) 0.0195(7) 0.0209(8) -0.0004(6) 0.0071(7) -0.0002(6)
C12 0.0305(10) 0.0174(7) 0.0280(9) 0.0022(6) 0.0131(8) -0.0036(6)
C13 0.0258(9) 0.0169(7) 0.0218(8) 0.0007(6) 0.0092(7) -0.0061(6)
C14 0.0259(9) 0.0296(8) 0.0267(9) 0.0056(7) 0.0076(8) -0.0013(7)
C15 0.0425(11) 0.0296(8) 0.0243(9) 0.0015(8) 0.0117(8) 0.0015(7)
C16 0.0423(12) 0.0292(9) 0.0372(10) -0.0078(8) 0.0260(9) -0.0093(7)
C17 0.0224(10) 0.0332(9) 0.0451(11) 0.0010(7) 0.0129(9) -0.0113(8)
C18 0.0282(10) 0.0235(8) 0.0281(9) 0.0028(7) 0.0082(8) -0.0025(6)

loop_
_atom_type_symbol
_atom_type_description
_atom_type_scat_dispersion_real
_atom_type_scat_dispersion_imag
_atom_type_scat_source
C C 0.0033 0.0016 'International Tables Vol C Tables 4.2.6.8 and 6.1.1.4'
H H 0.0000 0.0000 'International Tables Vol C Tables 4.2.6.8 and 6.1.1.4'
N N 0.0061 0.0033 'International Tables Vol C Tables 4.2.6.8 and 6.1.1.4'
S S 0.1246 0.1234 'International Tables Vol C Tables 4.2.6.8 and 6.1.1.4'

loop_
_geom_angle_atom_site_label_1
_geom_angle_atom_site_label_2
_geom_angle_atom_site_label_3
_geom_angle_site_symmetry_1
_geom_angle_site_symmetry_3
_geom_angle
_geom_angle_publ_flag
C11 S1 C12 . . 102.33(7) ?
C1 N1 C6 . . 121.20(13) ?
C1 N2 C3 . . 121.30(13) ?
C1 N2 C2 . . 122.01(13) ?
C3 N2 C2 . . 114.35(14) ?
C1 N3 C4 . . 118.43(13) ?
C1 N3 C5 . . 120.43(14) ?
C4 N3 C5 . . 113.92(13) ?
N1 C1 N2 . . 126.77(14) ?
N1 C1 N3 . . 118.33(15) ?
N2 C1 N3 . . 114.87(13) ?
N2 C2 H2A . . 109.5 ?
N2 C2 H2B . . 109.5 ?
H2A C2 H2B . . 109.5 ?
N2 C2 H2C . . 109.5 ?
H2A C2 H2C . . 109.5 ?
H2B C2 H2C . . 109.5 ?
N2 C3 H3A . . 109.5 ?
N2 C3 H3B . . 109.5 ?
H3A C3 H3B . . 109.5 ?
N2 C3 H3C . . 109.5 ?
H3A C3 H3C . . 109.5 ?
H3B C3 H3C . . 109.5 ?
N3 C4 H4A . . 109.5 ?
N3 C4 H4B . . 109.5 ?
H4A C4 H4B . . 109.5 ?
N3 C4 H4C . . 109.5 ?
H4A C4 H4C . . 109.5 ?
H4B C4 H4C . . 109.5 ?
N3 C5 H5A . . 109.5 ?
N3 C5 H5B . . 109.5 ?
H5A C5 H5B . . 109.5 ?
N3 C5 H5C . . 109.5 ?
H5A C5 H5C . . 109.5 ?
H5B C5 H5C . . 109.5 ?
C7 C6 N1 . . 123.59(13) ?
C7 C6 C11 . . 118.26(13) ?
N1 C6 C11 . . 117.77(13) ?
C8 C7 C6 . . 121.54(14) ?
C8 C7 H7A . . 119.2 ?
C6 C7 H7A . . 119.2 ?
C9 C8 C7 . . 119.62(14) ?
C9 C8 H8A . . 120.2 ?
C7 C8 H8A . . 120.2 ?
C8 C9 C10 . . 120.05(14) ?
C8 C9 H9A . . 120.0 ?
C10 C9 H9A . . 120.0 ?
C9 C10 C11 . . 120.61(14) ?
C9 C10 H10A . . 119.7 ?
C11 C10 H10A . . 119.7 ?
C10 C11 C6 . . 119.88(14) ?
C10 C11 S1 . . 124.60(12) ?
C6 C11 S1 . . 115.51(11) ?
C13 C12 S1 . . 108.58(10) ?
C13 C12 H12A . . 110.0 ?
S1 C12 H12A . . 110.0 ?
C13 C12 H12B . . 110.0 ?
S1 C12 H12B . . 110.0 ?
H12A C12 H12B . . 108.4 ?
C18 C13 C14 . . 118.55(15) ?
C18 C13 C12 . . 121.19(14) ?
C14 C13 C12 . . 120.25(15) ?
C15 C14 C13 . . 120.91(16) ?
C15 C14 H14A . . 119.5 ?
C13 C14 H14A . . 119.5 ?
C14 C15 C16 . . 119.81(16) ?
C14 C15 H15A . . 120.1 ?
C16 C15 H15A . . 120.1 ?
C15 C16 C17 . . 120.10(16) ?
C15 C16 H16A . . 120.0 ?
C17 C16 H16A . . 120.0 ?
C16 C17 C18 . . 119.97(17) ?
C16 C17 H17A . . 120.0 ?
C18 C17 H17A . . 120.0 ?
C13 C18 C17 . . 120.66(16) ?
C13 C18 H18A . . 119.7 ?
C17 C18 H18A . . 119.7 ?

loop_
_geom_bond_atom_site_label_1
_geom_bond_atom_site_label_2
_geom_bond_site_symmetry_2
_geom_bond_distance
_geom_bond_publ_flag
S1 C11 . 1.7661(15) ?
S1 C12 . 1.8175(15) ?
N1 C1 . 1.3035(19) ?
N1 C6 . 1.4033(18) ?
N2 C1 . 1.373(2) ?
N2 C3 . 1.4536(19) ?
N2 C2 . 1.455(2) ?
N3 C1 . 1.3804(18) ?
N3 C4 . 1.451(2) ?
N3 C5 . 1.4628(19) ?
C2 H2A . 0.9800 ?
C2 H2B . 0.9800 ?
C2 H2C . 0.9800 ?
C3 H3A . 0.9800 ?
C3 H3B . 0.9800 ?
C3 H3C . 0.9800 ?
C4 H4A . 0.9800 ?
C4 H4B . 0.9800 ?
C4 H4C . 0.9800 ?
C5 H5A . 0.9800 ?
C5 H5B . 0.9800 ?
C5 H5C . 0.9800 ?
C6 C7 . 1.391(2) ?
C6 C11 . 1.413(2) ?
C7 C8 . 1.389(2) ?
C7 H7A . 0.9500 ?
C8 C9 . 1.384(2) ?
C8 H8A . 0.9500 ?
C9 C10 . 1.386(2) ?
C9 H9A . 0.9500 ?
C10 C11 . 1.390(2) ?
C10 H10A . 0.9500 ?
C12 C13 . 1.505(2) ?
C12 H12A . 0.9900 ?
C12 H12B . 0.9900 ?
C13 C18 . 1.385(2) ?
C13 C14 . 1.396(2) ?
C14 C15 . 1.380(2) ?
C14 H14A . 0.9500 ?
C15 C16 . 1.381(3) ?
C15 H15A . 0.9500 ?
C16 C17 . 1.382(2) ?
C16 H16A . 0.9500 ?
C17 C18 . 1.387(2) ?
C17 H17A . 0.9500 ?
C18 H18A . 0.9500 ?

loop_
_geom_torsion_atom_site_label_1
_geom_torsion_atom_site_label_2
_geom_torsion_atom_site_label_3
_geom_torsion_atom_site_label_4
_geom_torsion_site_symmetry_1
_geom_torsion_site_symmetry_2
_geom_torsion_site_symmetry_3
_geom_torsion_site_symmetry_4
_geom_torsion
_geom_torsion_publ_flag
C6 N1 C1 N2 . . . . 28.2(2) ?
C6 N1 C1 N3 . . . . -153.64(14) ?
C3 N2 C1 N1 . . . . 21.5(2) ?
C2 N2 C1 N1 . . . . -140.14(17) ?
C3 N2 C1 N3 . . . . -156.70(13) ?
C2 N2 C1 N3 . . . . 41.6(2) ?
C4 N3 C1 N1 . . . . 12.7(2) ?
C5 N3 C1 N1 . . . . -135.83(16) ?
C4 N3 C1 N2 . . . . -168.95(14) ?
C5 N3 C1 N2 . . . . 42.6(2) ?
C1 N1 C6 C7 . . . . 42.6(2) ?
C1 N1 C6 C11 . . . . -144.63(15) ?
N1 C6 C7 C8 . . . . 173.60(15) ?
C11 C6 C7 C8 . . . . 0.8(2) ?
C6 C7 C8 C9 . . . . 0.7(2) ?
C7 C8 C9 C10 . . . . -0.9(2) ?
C8 C9 C10 C11 . . . . -0.5(2) ?
C9 C10 C11 C6 . . . . 2.0(2) ?
C9 C10 C11 S1 . . . . -177.01(12) ?
C7 C6 C11 C10 . . . . -2.2(2) ?
N1 C6 C11 C10 . . . . -175.37(14) ?
C7 C6 C11 S1 . . . . 176.95(12) ?
N1 C6 C11 S1 . . . . 3.76(18) ?
C12 S1 C11 C10 . . . . -7.87(16) ?
C12 S1 C11 C6 . . . . 173.05(12) ?
C11 S1 C12 C13 . . . . -178.03(11) ?
S1 C12 C13 C18 . . . . -105.18(15) ?
S1 C12 C13 C14 . . . . 74.12(16) ?
C18 C13 C14 C15 . . . . 0.3(2) ?
C12 C13 C14 C15 . . . . -179.05(14) ?
C13 C14 C15 C16 . . . . 0.2(2) ?
C14 C15 C16 C17 . . . . -0.8(2) ?
C15 C16 C17 C18 . . . . 0.9(2) ?
C14 C13 C18 C17 . . . . -0.2(2) ?
C12 C13 C18 C17 . . . . 179.14(14) ?
C16 C17 C18 C13 . . . . -0.4(2) ?

loop_
_cod_related_entry_id
_cod_related_entry_database
_cod_related_entry_code
1 ChemSpider 30656627
